data_2233087
loop_
_publ_author_name
'Ha, Kwang'

_publ_section_title
;
 <i>trans</i>-Bis(acridine-\k<i>N</i>)dichloridopalladium(II)
;
_journal_coeditor_code BQ2326
_journal_issue 1
_journal_name_full 'Acta Crystallographica Section E'
_journal_page_first m54
_journal_paper_doi 10.1107/S1600536811053335
_journal_volume 68
_journal_year 2012
_chemical_formula_iupac '[Pd Cl2 (C13 H9 N)2]'
_chemical_formula_moiety 'C26 H18 Cl2 N2 Pd'
_chemical_formula_sum 'C26 H18 Cl2 N2 Pd'
_chemical_formula_weight 535.72
_chemical_name_systematic
;
<i>trans</i>-Bis(acridine-\k<i>N</i>)dichloridopalladium(II)
;
_space_group_IT_number 2
_symmetry_cell_setting triclinic
_symmetry_space_group_name_Hall '-P 1'
_symmetry_space_group_name_H-M 'P -1'
_atom_sites_solution_hydrogens geom
_atom_sites_solution_primary direct
_atom_sites_solution_secondary difmap
_cell_angle_alpha 66.188(4)
_cell_angle_beta 77.230(4)
_cell_angle_gamma 66.885(4)
_cell_formula_units_Z 1
_cell_length_a 8.2114(16)
_cell_length_b 8.8910(18)
_cell_length_c 9.0105(18)
_cell_measurement_reflns_used 940
_cell_measurement_temperature 200(2)
_cell_measurement_theta_max 22.53
_cell_measurement_theta_min 2.70
_cell_volume 551.99(19)
_computing_cell_refinement 'SAINT (Bruker, 2000)'
_computing_data_collection 'SMART (Bruker, 2000)'
_computing_data_reduction 'SAINT (Bruker, 2000)'
_computing_molecular_graphics 'ORTEP-3 (Farrugia, 1997) and PLATON (Spek, 2009)'
_computing_publication_material 'SHELXL97 (Sheldrick, 2008)'
_computing_structure_refinement 'SHELXL97 (Sheldrick, 2008)'
_computing_structure_solution 'SHELXS97 (Sheldrick, 2008)'
_diffrn_ambient_temperature 200(2)
_diffrn_measured_fraction_theta_full 0.977
_diffrn_measured_fraction_theta_max 0.977
_diffrn_measurement_device_type 'Bruker SMART 1000 CCD'
_diffrn_measurement_method '\f and \w scans'
_diffrn_radiation_monochromator graphite
_diffrn_radiation_source 'fine-focus sealed tube'
_diffrn_radiation_type MoK\a
_diffrn_radiation_wavelength 0.71073
_diffrn_reflns_av_R_equivalents 0.0563
_diffrn_reflns_av_sigmaI/netI 0.1118
_diffrn_reflns_limit_h_max 10
_diffrn_reflns_limit_h_min -10
_diffrn_reflns_limit_k_max 10
_diffrn_reflns_limit_k_min -9
_diffrn_reflns_limit_l_max 11
_diffrn_reflns_limit_l_min -10
_diffrn_reflns_number 3488
_diffrn_reflns_theta_full 26.02
_diffrn_reflns_theta_max 26.02
_diffrn_reflns_theta_min 2.48
_diffrn_standards_decay_% 0
_diffrn_standards_interval_count 0
_diffrn_standards_interval_time 0
_diffrn_standards_number 0
_exptl_absorpt_coefficient_mu 1.099
_exptl_absorpt_correction_T_max 1.000000
_exptl_absorpt_correction_T_min 0.679382
_exptl_absorpt_correction_type multi-scan
_exptl_absorpt_process_details '(SADABS; Bruker, 2000)'
_exptl_crystal_colour yellow
_exptl_crystal_density_diffrn 1.612
_exptl_crystal_density_method 'not measured'
_exptl_crystal_description block
_exptl_crystal_F_000 268
_exptl_crystal_size_max 0.20
_exptl_crystal_size_mid 0.12
_exptl_crystal_size_min 0.09
_refine_diff_density_max 0.831
_refine_diff_density_min -0.663
_refine_ls_extinction_method none
_refine_ls_goodness_of_fit_ref 0.981
_refine_ls_hydrogen_treatment constr
_refine_ls_matrix_type full
_refine_ls_number_parameters 142
_refine_ls_number_reflns 2124
_refine_ls_number_restraints 0
_refine_ls_restrained_S_all 0.981
_refine_ls_R_factor_all 0.0827
_refine_ls_R_factor_gt 0.0588
_refine_ls_shift/su_max 0.000
_refine_ls_shift/su_mean 0.000
_refine_ls_structure_factor_coef Fsqd
_refine_ls_weighting_details 'calc w=1/[\s^2^(Fo^2^)+(0.0328P)^2^] where P=(Fo^2^+2Fc^2^)/3'
_refine_ls_weighting_scheme calc
_refine_ls_wR_factor_gt 0.0947
_refine_ls_wR_factor_ref 0.1070
_reflns_number_gt 1626
_reflns_number_total 2124
_reflns_threshold_expression I>2sigma(I)
_cod_data_source_file bq2326.cif
_cod_data_source_block I
_cod_database_code 2233087
_cod_database_fobs_code 2233087

loop_
_symmetry_equiv_pos_as_xyz
'x, y, z'
'-x, -y, -z'

loop_
_atom_site_type_symbol
_atom_site_label
_atom_site_fract_x
_atom_site_fract_y
_atom_site_fract_z
_atom_site_U_iso_or_equiv
_atom_site_adp_type
_atom_site_calc_flag
_atom_site_refinement_flags
_atom_site_occupancy
_atom_site_symmetry_multiplicity
Pd Pd1 0.5000 0.5000 0.0000 0.0284(2) Uani d S 1 2
Cl Cl1 0.27624(19) 0.42136(19) 0.1805(2) 0.0413(4) Uani d . 1 1
N N1 0.3976(5) 0.7417(5) 0.0224(5) 0.0239(10) Uani d . 1 1
C C1 0.2822(7) 0.8767(7) -0.0814(7) 0.0287(13) Uani d . 1 1
C C2 0.2416(7) 0.8596(8) -0.2178(7) 0.0343(15) Uani d . 1 1
H H2 0.2955 0.7513 -0.2350 0.041 Uiso calc R 1 1
C C3 0.1271(7) 0.9955(8) -0.3232(8) 0.0399(16) Uani d . 1 1
H H3 0.1017 0.9806 -0.4132 0.048 Uiso calc R 1 1
C C4 0.0448(7) 1.1580(8) -0.3032(8) 0.0438(17) Uani d . 1 1
H H4 -0.0363 1.2512 -0.3785 0.053 Uiso calc R 1 1
C C5 0.0810(7) 1.1817(8) -0.1766(8) 0.0407(16) Uani d . 1 1
H H5 0.0246 1.2920 -0.1634 0.049 Uiso calc R 1 1
C C6 0.2011(7) 1.0455(7) -0.0640(7) 0.0302(14) Uani d . 1 1
C C7 0.2430(7) 1.0626(7) 0.0674(7) 0.0352(15) Uani d . 1 1
H H7 0.1892 1.1714 0.0838 0.042 Uiso calc R 1 1
C C8 0.3604(7) 0.9262(7) 0.1749(7) 0.0254(13) Uani d . 1 1
C C9 0.4058(8) 0.9384(9) 0.3117(8) 0.0411(16) Uani d . 1 1
H H9 0.3519 1.0450 0.3321 0.049 Uiso calc R 1 1
C C10 0.5234(9) 0.8029(9) 0.4133(8) 0.0439(17) Uani d . 1 1
H H10 0.5517 0.8142 0.5040 0.053 Uiso calc R 1 1
C C11 0.6047(8) 0.6432(8) 0.3845(7) 0.0407(16) Uani d . 1 1
H H11 0.6886 0.5478 0.4557 0.049 Uiso calc R 1 1
C C12 0.5641(8) 0.6259(7) 0.2572(7) 0.0350(15) Uani d . 1 1
H H12 0.6208 0.5179 0.2397 0.042 Uiso calc R 1 1
C C13 0.4400(7) 0.7629(7) 0.1489(7) 0.0269(13) Uani d . 1 1

loop_
_atom_site_aniso_label
_atom_site_aniso_U_11
_atom_site_aniso_U_22
_atom_site_aniso_U_33
_atom_site_aniso_U_12
_atom_site_aniso_U_13
_atom_site_aniso_U_23
Pd1 0.0283(4) 0.0212(4) 0.0363(4) -0.0025(3) -0.0064(3) -0.0144(3)
Cl1 0.0379(9) 0.0295(9) 0.0540(11) -0.0098(7) 0.0061(8) -0.0188(8)
N1 0.024(2) 0.020(2) 0.028(3) -0.005(2) -0.001(2) -0.011(2)
C1 0.023(3) 0.030(3) 0.029(3) -0.007(3) 0.001(3) -0.009(3)
C2 0.030(3) 0.028(3) 0.042(4) -0.001(3) -0.006(3) -0.017(3)
C3 0.033(3) 0.046(4) 0.043(4) -0.011(3) -0.017(3) -0.013(3)
C4 0.025(3) 0.035(4) 0.054(5) 0.000(3) -0.012(3) -0.003(3)
C5 0.029(3) 0.030(4) 0.059(5) -0.003(3) 0.002(3) -0.021(3)
C6 0.026(3) 0.024(3) 0.041(4) -0.006(3) 0.000(3) -0.015(3)
C7 0.031(3) 0.023(3) 0.051(4) -0.007(3) 0.010(3) -0.020(3)
C8 0.025(3) 0.025(3) 0.029(3) -0.011(3) 0.008(3) -0.016(3)
C9 0.045(4) 0.047(4) 0.043(4) -0.023(4) 0.013(3) -0.028(4)
C10 0.061(4) 0.057(5) 0.033(4) -0.039(4) 0.000(4) -0.018(3)
C11 0.057(4) 0.037(4) 0.032(4) -0.022(3) -0.010(3) -0.007(3)
C12 0.050(4) 0.022(3) 0.035(4) -0.010(3) -0.008(3) -0.012(3)
C13 0.029(3) 0.027(3) 0.029(3) -0.009(3) 0.002(3) -0.016(3)

loop_
_atom_type_symbol
_atom_type_description
_atom_type_scat_dispersion_real
_atom_type_scat_dispersion_imag
_atom_type_scat_source
C C 0.0033 0.0016 'International Tables Vol C Tables 4.2.6.8 and 6.1.1.4'
H H 0.0000 0.0000 'International Tables Vol C Tables 4.2.6.8 and 6.1.1.4'
Cl Cl 0.1484 0.1585 'International Tables Vol C Tables 4.2.6.8 and 6.1.1.4'
N N 0.0061 0.0033 'International Tables Vol C Tables 4.2.6.8 and 6.1.1.4'
Pd Pd -0.9988 1.0072 'International Tables Vol C Tables 4.2.6.8 and 6.1.1.4'

loop_
_geom_angle_atom_site_label_1
_geom_angle_atom_site_label_2
_geom_angle_atom_site_label_3
_geom_angle_site_symmetry_1
_geom_angle_site_symmetry_3
_geom_angle
_geom_angle_publ_flag
N1 Pd1 N1 2_665 . 180.0 ?
N1 Pd1 Cl1 2_665 2_665 89.75(12) ?
N1 Pd1 Cl1 . 2_665 90.25(12) ?
N1 Pd1 Cl1 2_665 . 90.25(12) ?
N1 Pd1 Cl1 . . 89.75(12) y
Cl1 Pd1 Cl1 2_665 . 180.00(8) ?
C1 N1 C13 . . 119.7(4) ?
C1 N1 Pd1 . . 120.7(3) ?
C13 N1 Pd1 . . 119.6(3) ?
N1 C1 C2 . . 120.6(5) ?
N1 C1 C6 . . 122.0(5) ?
C2 C1 C6 . . 117.4(5) ?
C3 C2 C1 . . 120.7(5) ?
C3 C2 H2 . . 119.7 ?
C1 C2 H2 . . 119.7 ?
C2 C3 C4 . . 121.7(6) ?
C2 C3 H3 . . 119.1 ?
C4 C3 H3 . . 119.1 ?
C5 C4 C3 . . 119.8(6) ?
C5 C4 H4 . . 120.1 ?
C3 C4 H4 . . 120.1 ?
C4 C5 C6 . . 121.0(5) ?
C4 C5 H5 . . 119.5 ?
C6 C5 H5 . . 119.5 ?
C7 C6 C5 . . 123.4(5) ?
C7 C6 C1 . . 117.3(5) ?
C5 C6 C1 . . 119.4(5) ?
C8 C7 C6 . . 121.5(5) ?
C8 C7 H7 . . 119.2 ?
C6 C7 H7 . . 119.2 ?
C7 C8 C9 . . 123.2(5) ?
C7 C8 C13 . . 118.6(5) ?
C9 C8 C13 . . 118.2(5) ?
C10 C9 C8 . . 121.6(6) ?
C10 C9 H9 . . 119.2 ?
C8 C9 H9 . . 119.2 ?
C9 C10 C11 . . 119.8(6) ?
C9 C10 H10 . . 120.1 ?
C11 C10 H10 . . 120.1 ?
C12 C11 C10 . . 120.4(6) ?
C12 C11 H11 . . 119.8 ?
C10 C11 H11 . . 119.8 ?
C11 C12 C13 . . 122.0(5) ?
C11 C12 H12 . . 119.0 ?
C13 C12 H12 . . 119.0 ?
N1 C13 C12 . . 121.2(5) ?
N1 C13 C8 . . 120.9(5) ?
C12 C13 C8 . . 118.0(5) ?

loop_
_geom_bond_atom_site_label_1
_geom_bond_atom_site_label_2
_geom_bond_site_symmetry_2
_geom_bond_distance
_geom_bond_publ_flag
Pd1 N1 2_665 2.055(4) ?
Pd1 N1 . 2.055(4) y
Pd1 Cl1 2_665 2.2975(15) ?
Pd1 Cl1 . 2.2975(15) y
N1 C1 . 1.344(6) ?
N1 C13 . 1.362(6) ?
C1 C2 . 1.420(7) ?
C1 C6 . 1.442(7) ?
C2 C3 . 1.350(7) ?
C2 H2 . 0.9500 ?
C3 C4 . 1.402(8) ?
C3 H3 . 0.9500 ?
C4 C5 . 1.353(8) ?
C4 H4 . 0.9500 ?
C5 C6 . 1.408(8) ?
C5 H5 . 0.9500 ?
C6 C7 . 1.382(8) ?
C7 C8 . 1.373(7) ?
C7 H7 . 0.9500 ?
C8 C9 . 1.420(7) ?
C8 C13 . 1.432(7) ?
C9 C10 . 1.344(8) ?
C9 H9 . 0.9500 ?
C10 C11 . 1.416(8) ?
C10 H10 . 0.9500 ?
C11 C12 . 1.344(7) ?
C11 H11 . 0.9500 ?
C12 C13 . 1.406(7) ?
C12 H12 . 0.9500 ?

loop_
_geom_hbond_atom_site_label_D
_geom_hbond_atom_site_label_H
_geom_hbond_atom_site_label_A
_geom_hbond_site_symmetry_A
_geom_hbond_distance_DH
_geom_hbond_distance_HA
_geom_hbond_distance_DA
_geom_hbond_angle_DHA
C5 H5 Cl1 2_575 0.95 2.74 3.589(6) 148.5

loop_
_geom_torsion_atom_site_label_1
_geom_torsion_atom_site_label_2
_geom_torsion_atom_site_label_3
_geom_torsion_atom_site_label_4
_geom_torsion_site_symmetry_1
_geom_torsion
Cl1 Pd1 N1 C1 2_665 87.0(4)
Cl1 Pd1 N1 C1 . -93.0(4)
Cl1 Pd1 N1 C13 2_665 -96.5(4)
Cl1 Pd1 N1 C13 . 83.5(4)
C13 N1 C1 C2 . 177.5(5)
Pd1 N1 C1 C2 . -6.0(7)
C13 N1 C1 C6 . 0.2(8)
Pd1 N1 C1 C6 . 176.8(4)
N1 C1 C2 C3 . -179.3(5)
C6 C1 C2 C3 . -2.0(8)
C1 C2 C3 C4 . 0.3(9)
C2 C3 C4 C5 . 0.7(10)
C3 C4 C5 C6 . 0.2(9)
C4 C5 C6 C7 . 180.0(6)
C4 C5 C6 C1 . -2.0(9)
N1 C1 C6 C7 . -1.7(8)
C2 C1 C6 C7 . -179.0(5)
N1 C1 C6 C5 . -179.9(5)
C2 C1 C6 C5 . 2.8(8)
C5 C6 C7 C8 . 179.7(5)
C1 C6 C7 C8 . 1.6(8)
C6 C7 C8 C9 . -179.6(5)
C6 C7 C8 C13 . -0.2(8)
C7 C8 C9 C10 . -179.0(6)
C13 C8 C9 C10 . 1.5(8)
C8 C9 C10 C11 . 0.0(9)
C9 C10 C11 C12 . -0.6(9)
C10 C11 C12 C13 . -0.4(9)
C1 N1 C13 C12 . -178.2(5)
Pd1 N1 C13 C12 . 5.2(7)
C1 N1 C13 C8 . 1.3(8)
Pd1 N1 C13 C8 . -175.2(4)
C11 C12 C13 N1 . -178.6(6)
C11 C12 C13 C8 . 1.9(9)
C7 C8 C13 N1 . -1.4(8)
C9 C8 C13 N1 . 178.1(5)
C7 C8 C13 C12 . 178.1(5)
C9 C8 C13 C12 . -2.4(8)
